data_7233242
loop_
_publ_author_name
'Forquin, Benjamin'
'Berthaud, Julien'
'Jouaiti, Abdelaziz'
'Kyritskas, Nathalie'
'Ferlay, Sylvie'
'Hosseini, Mir Wais'

_publ_section_title
;
 Molecular tectonics: enantiomerically pure chiral crystals based on
 trans-1,2-cyclohexanediol
;
_journal_issue 34
_journal_name_full CrystEngComm
_journal_page_first 5129
_journal_paper_doi 10.1039/C9CE00807A
_journal_volume 21
_journal_year 2019
_chemical_absolute_configuration ad
_chemical_formula_moiety 'C26 H32 Cd N2 O7'
_chemical_formula_sum 'C26 H32 Cd N2 O7'
_chemical_formula_weight 596.93
_space_group_crystal_system orthorhombic
_space_group_IT_number 18
_space_group_name_Hall 'P 2 2ab'
_space_group_name_H-M_alt 'P 21 21 2'
_symmetry_space_group_name_Hall 'P 2 2ab'
_symmetry_space_group_name_H-M 'P 21 21 2'
_atom_sites_solution_hydrogens mixed
_audit_creation_method SHELXL-2014/6
_audit_update_record
;
2019-04-05 deposited with the CCDC.    2019-07-23 downloaded from the CCDC.
;
_cell_angle_alpha 90
_cell_angle_beta 90
_cell_angle_gamma 90
_cell_formula_units_Z 4
_cell_length_a 14.5483(5)
_cell_length_b 28.4278(12)
_cell_length_c 6.1660(2)
_cell_measurement_reflns_used 27000
_cell_measurement_temperature 173(2)
_cell_measurement_theta_max 25.
_cell_measurement_theta_min 2.5
_cell_volume 2550.11(16)
_computing_cell_refinement 'Bruker SAINT'
_computing_data_collection 'Bruker APEX2'
_computing_data_reduction 'Bruker SAINT'
_computing_molecular_graphics 'Bruker SHELXTL'
_computing_publication_material 'Bruker SHELXTL'
_computing_structure_refinement 'SHELXL-2014/6 (Sheldrick, 2014)'
_computing_structure_solution 'SHELXS-97 (Sheldrick, 2008)'
_diffrn_ambient_temperature 173(2)
_diffrn_measured_fraction_theta_full 0.999
_diffrn_measured_fraction_theta_max 0.997
_diffrn_measurement_device_type 'Bruker APEX-II CCD'
_diffrn_measurement_method '\f and \w scans'
_diffrn_radiation_monochromator graphite
_diffrn_radiation_source 'fine-focus sealed tube'
_diffrn_radiation_type MoK\a
_diffrn_radiation_wavelength 0.71073
_diffrn_reflns_av_R_equivalents 0.0315
_diffrn_reflns_av_unetI/netI 0.0314
_diffrn_reflns_Laue_measured_fraction_full 0.999
_diffrn_reflns_Laue_measured_fraction_max 0.997
_diffrn_reflns_limit_h_max 20
_diffrn_reflns_limit_h_min -18
_diffrn_reflns_limit_k_max 40
_diffrn_reflns_limit_k_min -40
_diffrn_reflns_limit_l_max 8
_diffrn_reflns_limit_l_min -8
_diffrn_reflns_number 37014
_diffrn_reflns_point_group_measured_fraction_full 1.000
_diffrn_reflns_point_group_measured_fraction_max 0.997
_diffrn_reflns_theta_full 25.242
_diffrn_reflns_theta_max 30.037
_diffrn_reflns_theta_min 1.433
_exptl_absorpt_coefficient_mu 0.904
_exptl_absorpt_correction_T_max 0.941
_exptl_absorpt_correction_T_min 0.925
_exptl_absorpt_correction_type multi-scan
_exptl_absorpt_process_details sadabs
_exptl_crystal_colour colorless
_exptl_crystal_density_diffrn 1.555
_exptl_crystal_density_meas ?
_exptl_crystal_description prism
_exptl_crystal_F_000 1224
_exptl_crystal_size_max 0.080
_exptl_crystal_size_mid 0.070
_exptl_crystal_size_min 0.070
_refine_diff_density_max 0.353
_refine_diff_density_min -0.336
_refine_diff_density_rms 0.059
_refine_ls_abs_structure_details
;
 Flack x determined using 2633 quotients [(I+)-(I-)]/[(I+)+(I-)]
 (Parsons, Flack and Wagner, Acta Cryst. B69 (2013) 249-259).
;
_refine_ls_abs_structure_Flack -0.018(9)
_refine_ls_extinction_method none
_refine_ls_goodness_of_fit_ref 0.971
_refine_ls_hydrogen_treatment mixed
_refine_ls_matrix_type full
_refine_ls_number_parameters 331
_refine_ls_number_reflns 7439
_refine_ls_number_restraints 3
_refine_ls_restrained_S_all 0.981
_refine_ls_R_factor_all 0.0309
_refine_ls_R_factor_gt 0.0245
_refine_ls_shift/su_max 0.003
_refine_ls_shift/su_mean 0.000
_refine_ls_structure_factor_coef Fsqd
_refine_ls_weighting_details 'w=1/[\s^2^(Fo^2^)+(0.0288P)^2^+0.5291P] where P=(Fo^2^+2Fc^2^)/3'
_refine_ls_weighting_scheme calc
_refine_ls_wR_factor_gt 0.0559
_refine_ls_wR_factor_ref 0.0589
_reflns_Friedel_coverage 0.760
_reflns_Friedel_fraction_full 1.000
_reflns_Friedel_fraction_max 0.998
_reflns_number_gt 6637
_reflns_number_total 7439
_reflns_threshold_expression 'I > 2\s(I)'
_cod_data_source_file c9ce00807a2.cif
_cod_data_source_block e3541b
_cod_depositor_comments
;
The following automatic conversions were performed:

'_exptl_crystal_density_meas' value 'none' was changed to '?' - the
value is perceived as not measured.

Automatic conversion script
Id: cif_fix_values 4973 2017-02-22 13:04:09Z antanas 

 Adding full bibliography for 7233236--7233242.cif.
;
_cod_database_code 7233242
_shelx_space_group_comment
;
The symmetry employed for this shelxl refinement is uniquely defined
by the following loop, which should always be used as a source of
symmetry information in preference to the above space-group names.
They are only intended as comments.
;
_shelx_estimated_absorpt_t_min 0.931
_shelx_estimated_absorpt_t_max 0.939
_shelxl_version_number 2014/6

loop_
_space_group_symop_operation_xyz
'x, y, z'
'x+1/2, -y+1/2, -z'
'-x+1/2, y+1/2, -z'
'-x, -y, z'

loop_
_atom_site_label
_atom_site_type_symbol
_atom_site_fract_x
_atom_site_fract_y
_atom_site_fract_z
_atom_site_U_iso_or_equiv
_atom_site_adp_type
_atom_site_occupancy
_atom_site_site_symmetry_order
_atom_site_calc_flag
_atom_site_refinement_flags_posn
_atom_site_refinement_flags_adp
Cd1 Cd 0.24775(2) 0.49707(2) 0.42142(3) 0.01456(5) Uani 1 1 d . .
O1 O 0.26080(16) 0.43721(6) 0.7066(3) 0.0267(4) Uani 1 1 d . .
O2 O 0.2481(2) 0.41403(5) 0.3666(3) 0.0239(4) Uani 1 1 d . .
C1 C 0.26592(19) 0.40561(8) 0.5627(5) 0.0198(6) Uani 1 1 d . .
C2 C 0.30040(18) 0.35781(8) 0.6239(5) 0.0206(6) Uani 1 1 d . .
C3 C 0.3302(2) 0.34803(9) 0.8318(5) 0.0256(6) Uani 1 1 d . .
H3 H 0.3220 0.3708 0.9429 0.031 Uiso 1 1 calc R U
C4 C 0.3723(2) 0.30521(9) 0.8812(5) 0.0315(7) Uani 1 1 d . .
H4 H 0.3933 0.2990 1.0242 0.038 Uiso 1 1 calc R U
C5 C 0.3831(2) 0.27186(9) 0.7184(5) 0.0276(6) Uani 1 1 d . .
C6 C 0.3498(2) 0.28048(10) 0.5129(5) 0.0335(7) Uani 1 1 d . .
H6 H 0.3546 0.2570 0.4040 0.040 Uiso 1 1 calc R U
C7 C 0.3092(2) 0.32338(9) 0.4649(5) 0.0284(7) Uani 1 1 d . .
H7 H 0.2873 0.3293 0.3223 0.034 Uiso 1 1 calc R U
O3 O 0.42797(17) 0.22962(7) 0.7398(4) 0.0379(6) Uani 1 1 d . .
C8 C 0.4474(2) 0.20999(9) 0.9499(5) 0.0252(6) Uani 1 1 d . .
H8 H 0.4044 0.2236 1.0599 0.030 Uiso 1 1 calc R U
C9 C 0.4312(2) 0.15720(8) 0.9300(6) 0.0305(7) Uani 1 1 d . .
H9A H 0.4696 0.1444 0.8113 0.037 Uiso 1 1 calc R U
H9B H 0.3659 0.1513 0.8933 0.037 Uiso 1 1 calc R U
C10 C 0.4548(2) 0.13212(9) 1.1416(6) 0.0338(7) Uani 1 1 d . .
H10A H 0.4136 0.1434 1.2582 0.041 Uiso 1 1 calc R U
H10B H 0.4449 0.0979 1.1240 0.041 Uiso 1 1 calc R U
C11 C 0.5540(2) 0.14112(9) 1.2056(6) 0.0380(8) Uani 1 1 d . .
H11A H 0.5956 0.1275 1.0954 0.046 Uiso 1 1 calc R U
H11B H 0.5671 0.1258 1.3465 0.046 Uiso 1 1 calc R U
C12 C 0.5711(2) 0.19405(9) 1.2238(6) 0.0342(7) Uani 1 1 d . .
H12A H 0.5342 0.2069 1.3451 0.041 Uiso 1 1 calc R U
H12B H 0.6367 0.1996 1.2570 0.041 Uiso 1 1 calc R U
C13 C 0.5459(2) 0.21969(8) 1.0164(5) 0.0290(7) Uani 1 1 d . .
H13 H 0.5889 0.2105 0.8971 0.035 Uiso 1 1 calc R U
O4 O 0.44329(16) 0.73113(6) 1.0668(4) 0.0351(5) Uani 1 1 d . .
C14 C 0.3934(2) 0.70069(8) 0.9399(5) 0.0257(6) Uani 1 1 d . .
C15 C 0.3767(2) 0.65793(9) 1.0395(5) 0.0311(7) Uani 1 1 d . .
H15 H 0.3972 0.6526 1.1837 0.037 Uiso 1 1 calc R U
C16 C 0.3303(2) 0.62299(8) 0.9289(5) 0.0281(6) Uani 1 1 d . .
H16 H 0.3180 0.5940 0.9995 0.034 Uiso 1 1 calc R U
C17 C 0.30128(18) 0.62951(8) 0.7172(5) 0.0188(5) Uani 1 1 d . .
C18 C 0.3164(2) 0.67305(9) 0.6210(5) 0.0305(7) Uani 1 1 d . .
H18 H 0.2950 0.6785 0.4777 0.037 Uiso 1 1 calc R U
C19 C 0.3623(2) 0.70871(9) 0.7310(6) 0.0345(7) Uani 1 1 d . .
H19 H 0.3723 0.7383 0.6634 0.041 Uiso 1 1 calc R U
C20 C 0.26223(19) 0.58902(7) 0.5933(4) 0.0172(5) Uani 1 1 d . .
O5 O 0.24621(16) 0.55103(5) 0.6993(3) 0.0222(4) Uani 1 1 d . .
O6 O 0.25159(19) 0.59098(6) 0.3942(3) 0.0277(4) Uani 1 1 d . .
N3 N 0.41092(13) 0.49920(8) 0.4168(4) 0.0188(4) Uani 1 1 d . .
C21 C 0.4459(2) 0.53935(11) 0.2879(7) 0.0292(8) Uani 1 1 d . .
H21A H 0.4150 0.5687 0.3345 0.035 Uiso 1 1 calc R U
H21B H 0.4321 0.5342 0.1324 0.035 Uiso 1 1 calc R U
C22 C 0.4491(2) 0.45579(11) 0.3199(7) 0.0267(8) Uani 1 1 d D .
H22A H 0.4193 0.4498 0.1782 0.032 Uiso 1 1 calc DR U
H22B H 0.4360 0.4287 0.4160 0.032 Uiso 1 1 calc DR U
C23 C 0.44742(18) 0.50335(14) 0.6406(5) 0.0288(7) Uani 1 1 d . .
H23A H 0.4185 0.4792 0.7342 0.035 Uiso 1 1 calc R U
H23B H 0.4320 0.5347 0.7001 0.035 Uiso 1 1 calc R U
N4 N 0.08845(13) 0.49833(7) 0.4114(3) 0.0146(4) Uani 1 1 d . .
C24 C 0.05196(17) 0.49510(10) 0.6354(4) 0.0185(5) Uani 1 1 d . .
H24A H 0.0836 0.5183 0.7293 0.022 Uiso 1 1 calc R U
H24B H 0.0638 0.4633 0.6944 0.022 Uiso 1 1 calc R U
C25 C 0.04962(19) 0.45899(9) 0.2815(6) 0.0204(6) Uani 1 1 d . .
H25A H 0.0777 0.4289 0.3277 0.025 Uiso 1 1 calc R U
H25B H 0.0637 0.4638 0.1260 0.025 Uiso 1 1 calc R U
C26 C 0.05508(19) 0.54302(9) 0.3144(6) 0.0187(7) Uani 1 1 d . .
H26A H 0.0857 0.5483 0.1731 0.022 Uiso 1 1 calc R U
H26B H 0.0707 0.5696 0.4110 0.022 Uiso 1 1 calc R U
O7 O 0.25018(15) 0.49726(5) 0.0506(3) 0.0282(4) Uani 1 1 d . .
H7A H 0.249(3) 0.5199(14) -0.039(7) 0.058 Uiso 1 1 d . U
H7B H 0.255(3) 0.4732(14) -0.018(6) 0.058 Uiso 1 1 d . U

loop_
_atom_site_aniso_label
_atom_site_aniso_U_11
_atom_site_aniso_U_22
_atom_site_aniso_U_33
_atom_site_aniso_U_23
_atom_site_aniso_U_13
_atom_site_aniso_U_12
Cd1 0.01218(8) 0.01524(7) 0.01627(8) -0.00010(6) -0.00047(9) 0.00101(10)
O1 0.0369(13) 0.0173(7) 0.0258(10) -0.0007(6) 0.0006(12) 0.0064(9)
O2 0.0273(10) 0.0195(7) 0.0249(9) 0.0033(6) -0.0046(14) 0.0041(11)
C1 0.0169(16) 0.0173(9) 0.0252(14) 0.0016(9) 0.0016(14) 0.0007(8)
C2 0.0225(14) 0.0160(11) 0.0233(16) 0.0014(9) 0.0016(12) 0.0045(9)
C3 0.0373(17) 0.0176(12) 0.0218(15) -0.0023(10) 0.0010(13) 0.0072(11)
C4 0.054(2) 0.0214(12) 0.0191(17) 0.0016(10) -0.0034(14) 0.0136(12)
C5 0.0426(18) 0.0163(11) 0.0238(16) 0.0035(11) 0.0033(14) 0.0081(11)
C6 0.058(2) 0.0198(12) 0.0222(16) -0.0029(10) 0.0015(15) 0.0113(13)
C7 0.0416(17) 0.0225(12) 0.0210(16) 0.0017(10) -0.0018(13) 0.0093(11)
O3 0.0704(16) 0.0214(9) 0.0218(12) 0.0020(8) 0.0004(12) 0.0214(10)
C8 0.0381(16) 0.0141(11) 0.0235(15) 0.0051(11) 0.0003(14) 0.0050(10)
C9 0.0360(16) 0.0173(11) 0.0381(18) 0.0018(13) -0.0062(16) -0.0017(10)
C10 0.0458(19) 0.0157(11) 0.040(2) 0.0079(11) -0.0039(16) -0.0085(12)
C11 0.046(2) 0.0189(12) 0.049(2) 0.0093(13) -0.0125(18) 0.0025(12)
C12 0.0322(16) 0.0238(13) 0.047(2) 0.0067(13) -0.0100(16) -0.0033(11)
C13 0.0354(17) 0.0121(10) 0.0393(19) 0.0004(10) 0.0103(15) -0.0023(10)
O4 0.0536(14) 0.0146(8) 0.0371(13) 0.0010(10) -0.0167(12) -0.0089(9)
C14 0.0325(15) 0.0148(10) 0.0298(17) -0.0019(11) -0.0035(14) -0.0047(10)
C15 0.050(2) 0.0204(12) 0.0224(17) 0.0023(11) -0.0088(15) -0.0093(12)
C16 0.0444(17) 0.0140(10) 0.0259(15) 0.0022(11) -0.0046(15) -0.0083(10)
C17 0.0214(13) 0.0134(10) 0.0215(15) 0.0003(9) -0.0006(11) -0.0030(9)
C18 0.0455(18) 0.0213(12) 0.0248(17) 0.0054(11) -0.0071(14) -0.0065(11)
C19 0.053(2) 0.0171(12) 0.0332(18) 0.0068(12) -0.0103(16) -0.0107(12)
C20 0.0124(14) 0.0169(9) 0.0224(13) -0.0022(8) 0.0017(14) 0.0011(9)
O5 0.0283(10) 0.0153(6) 0.0232(9) 0.0007(6) -0.0041(12) -0.0057(9)
O6 0.0334(11) 0.0290(8) 0.0207(10) 0.0002(7) -0.0037(17) -0.0103(10)
N3 0.0135(9) 0.0238(11) 0.0193(12) -0.003(2) 0.0006(9) 0.0013(9)
C21 0.0194(17) 0.0328(16) 0.035(2) 0.0116(15) -0.0011(16) 0.0018(12)
C22 0.0130(15) 0.0287(15) 0.038(2) -0.0058(13) -0.0005(14) -0.0002(11)
C23 0.0165(12) 0.0502(19) 0.0198(15) -0.0009(15) -0.0009(11) 0.0009(14)
N4 0.0147(9) 0.0123(9) 0.0168(11) 0.0015(17) 0.0004(8) 0.0021(8)
C24 0.0162(11) 0.0219(12) 0.0173(13) 0.0005(11) -0.0011(10) -0.0001(10)
C25 0.0197(15) 0.0193(12) 0.0223(16) -0.0099(11) -0.0024(13) 0.0012(10)
C26 0.0118(14) 0.0180(12) 0.0263(18) 0.0079(11) 0.0000(13) 0.0016(10)
O7 0.0475(13) 0.0196(7) 0.0174(9) -0.0002(6) 0.0026(11) -0.0023(15)

loop_
_atom_type_symbol
_atom_type_description
_atom_type_scat_dispersion_real
_atom_type_scat_dispersion_imag
_atom_type_scat_source
C C 0.0033 0.0016 'International Tables Vol C Tables 4.2.6.8 and 6.1.1.4'
H H 0.0000 0.0000 'International Tables Vol C Tables 4.2.6.8 and 6.1.1.4'
N N 0.0061 0.0033 'International Tables Vol C Tables 4.2.6.8 and 6.1.1.4'
O O 0.0106 0.0060 'International Tables Vol C Tables 4.2.6.8 and 6.1.1.4'
Cd Cd -0.8075 1.2024 'International Tables Vol C Tables 4.2.6.8 and 6.1.1.4'

loop_
_geom_angle_atom_site_label_1
_geom_angle_atom_site_label_2
_geom_angle_atom_site_label_3
_geom_angle
_geom_angle_site_symmetry_1
_geom_angle_site_symmetry_3
O7 Cd1 O5 138.03(6) . .
O7 Cd1 N4 89.36(8) . .
O5 Cd1 N4 89.98(8) . .
O7 Cd1 N3 88.42(8) . .
O5 Cd1 N3 90.10(8) . .
N4 Cd1 N3 176.77(6) . .
O7 Cd1 O2 81.99(6) . .
O5 Cd1 O2 139.98(6) . .
N4 Cd1 O2 90.79(9) . .
N3 Cd1 O2 91.22(9) . .
O7 Cd1 O1 135.80(6) . .
O5 Cd1 O1 85.95(6) . .
N4 Cd1 O1 96.14(7) . .
N3 Cd1 O1 87.08(8) . .
O2 Cd1 O1 54.20(6) . .
O7 Cd1 C1 108.48(7) . .
O5 Cd1 C1 113.26(7) . .
N4 Cd1 C1 96.83(8) . .
N3 Cd1 C1 86.10(8) . .
O2 Cd1 C1 27.16(7) . .
O1 Cd1 C1 27.34(7) . .
C1 O1 Cd1 89.66(15) . .
C1 O2 Cd1 93.01(14) . .
O2 C1 O1 121.8(2) . .
O2 C1 C2 118.9(2) . .
O1 C1 C2 119.2(3) . .
O2 C1 Cd1 59.83(11) . .
O1 C1 Cd1 63.00(12) . .
C2 C1 Cd1 165.63(19) . .
C3 C2 C7 118.9(2) . .
C3 C2 C1 121.5(2) . .
C7 C2 C1 119.5(3) . .
C2 C3 C4 121.0(3) . .
C2 C3 H3 119.5 . .
C4 C3 H3 119.5 . .
C5 C4 C3 119.2(3) . .
C5 C4 H4 120.4 . .
C3 C4 H4 120.4 . .
O3 C5 C6 114.2(3) . .
O3 C5 C4 125.5(3) . .
C6 C5 C4 120.2(2) . .
C5 C6 C7 120.1(3) . .
C5 C6 H6 119.9 . .
C7 C6 H6 119.9 . .
C6 C7 C2 120.5(3) . .
C6 C7 H7 119.8 . .
C2 C7 H7 119.8 . .
C5 O3 C8 121.3(2) . .
O3 C8 C13 111.0(2) . .
O3 C8 C9 106.2(2) . .
C13 C8 C9 110.3(2) . .
O3 C8 H8 109.7 . .
C13 C8 H8 109.7 . .
C9 C8 H8 109.7 . .
C8 C9 C10 110.9(3) . .
C8 C9 H9A 109.5 . .
C10 C9 H9A 109.5 . .
C8 C9 H9B 109.5 . .
C10 C9 H9B 109.5 . .
H9A C9 H9B 108.1 . .
C11 C10 C9 111.0(3) . .
C11 C10 H10A 109.4 . .
C9 C10 H10A 109.4 . .
C11 C10 H10B 109.4 . .
C9 C10 H10B 109.4 . .
H10A C10 H10B 108.0 . .
C10 C11 C12 109.8(2) . .
C10 C11 H11A 109.7 . .
C12 C11 H11A 109.7 . .
C10 C11 H11B 109.7 . .
C12 C11 H11B 109.7 . .
H11A C11 H11B 108.2 . .
C13 C12 C11 111.8(3) . .
C13 C12 H12A 109.3 . .
C11 C12 H12A 109.3 . .
C13 C12 H12B 109.3 . .
C11 C12 H12B 109.3 . .
H12A C12 H12B 107.9 . .
O4 C13 C8 109.7(2) 4_665 .
O4 C13 C12 105.0(3) 4_665 .
C8 C13 C12 111.6(2) . .
O4 C13 H13 110.1 4_665 .
C8 C13 H13 110.1 . .
C12 C13 H13 110.1 . .
C14 O4 C13 123.1(2) . 4_665
O4 C14 C15 113.2(3) . .
O4 C14 C19 126.8(2) . .
C15 C14 C19 120.1(3) . .
C16 C15 C14 119.9(3) . .
C16 C15 H15 120.0 . .
C14 C15 H15 120.0 . .
C15 C16 C17 121.2(2) . .
C15 C16 H16 119.4 . .
C17 C16 H16 119.4 . .
C16 C17 C18 118.2(2) . .
C16 C17 C20 119.7(2) . .
C18 C17 C20 121.9(3) . .
C17 C18 C19 121.1(3) . .
C17 C18 H18 119.4 . .
C19 C18 H18 119.4 . .
C14 C19 C18 119.4(3) . .
C14 C19 H19 120.3 . .
C18 C19 H19 120.3 . .
O6 C20 O5 121.3(2) . .
O6 C20 C17 121.3(2) . .
O5 C20 C17 117.2(2) . .
C20 O5 Cd1 100.36(15) . .
C22 N3 C21 107.3(2) . .
C22 N3 C23 107.9(3) . .
C21 N3 C23 108.3(3) . .
C22 N3 Cd1 111.02(16) . .
C21 N3 Cd1 111.71(16) . .
C23 N3 Cd1 110.41(15) . .
N3 C21 C22 109.9(3) . 4_665
N3 C21 H21A 109.7 . .
C22 C21 H21A 109.7 4_665 .
N3 C21 H21B 109.7 . .
C22 C21 H21B 109.7 4_665 .
H21A C21 H21B 108.2 . .
N3 C22 C21 110.3(3) . 4_665
N3 C22 H22A 109.6 . .
C21 C22 H22A 109.6 4_665 .
N3 C22 H22B 109.6 . .
C21 C22 H22B 109.6 4_665 .
H22A C22 H22B 108.1 . .
N3 C23 C23 110.21(14) . 4_665
N3 C23 H23A 109.6 . .
C23 C23 H23A 109.6 4_665 .
N3 C23 H23B 109.6 . .
C23 C23 H23B 109.6 4_665 .
H23A C23 H23B 108.1 . .
C24 N4 C26 108.1(2) . .
C24 N4 C25 108.6(2) . .
C26 N4 C25 107.6(2) . .
C24 N4 Cd1 109.41(14) . .
C26 N4 Cd1 110.52(15) . .
C25 N4 Cd1 112.48(15) . .
N4 C24 C24 109.94(13) . 4_565
N4 C24 H24A 109.7 . .
C24 C24 H24A 109.7 4_565 .
N4 C24 H24B 109.7 . .
C24 C24 H24B 109.7 4_565 .
H24A C24 H24B 108.2 . .
N4 C25 C26 109.5(3) . 4_565
N4 C25 H25A 109.8 . .
C26 C25 H25A 109.8 4_565 .
N4 C25 H25B 109.8 . .
C26 C25 H25B 109.8 4_565 .
H25A C25 H25B 108.2 . .
N4 C26 C25 110.2(2) . 4_565
N4 C26 H26A 109.6 . .
C25 C26 H26A 109.6 4_565 .
N4 C26 H26B 109.6 . .
C25 C26 H26B 109.6 4_565 .
H26A C26 H26B 108.1 . .
Cd1 O7 H7A 131(3) . .
Cd1 O7 H7B 122(3) . .
H7A O7 H7B 108(4) . .

loop_
_geom_bond_atom_site_label_1
_geom_bond_atom_site_label_2
_geom_bond_distance
_geom_bond_site_symmetry_2
Cd1 O7 2.2869(18) .
Cd1 O5 2.3000(16) .
Cd1 N4 2.3186(18) .
Cd1 N3 2.3748(19) .
Cd1 O2 2.3847(15) .
Cd1 O1 2.4544(18) .
Cd1 C1 2.755(2) .
O1 C1 1.265(3) .
O2 C1 1.259(3) .
C1 C2 1.497(3) .
C2 C3 1.382(4) .
C2 C7 1.391(4) .
C3 C4 1.396(3) .
C3 H3 0.9500 .
C4 C5 1.389(4) .
C4 H4 0.9500 .
C5 O3 1.373(3) .
C5 C6 1.378(4) .
C6 C7 1.387(4) .
C6 H6 0.9500 .
C7 H7 0.9500 .
O3 C8 1.439(3) .
C8 C13 1.516(4) .
C8 C9 1.524(3) .
C8 H8 1.0000 .
C9 C10 1.526(4) .
C9 H9A 0.9900 .
C9 H9B 0.9900 .
C10 C11 1.517(4) .
C10 H10A 0.9900 .
C10 H10B 0.9900 .
C11 C12 1.529(4) .
C11 H11A 0.9900 .
C11 H11B 0.9900 .
C12 C13 1.517(4) .
C12 H12A 0.9900 .
C12 H12B 0.9900 .
C13 O4 1.441(3) 4_665
C13 H13 1.0000 .
O4 C14 1.374(3) .
O4 C13 1.441(3) 4_665
C14 C15 1.383(4) .
C14 C19 1.384(4) .
C15 C16 1.381(4) .
C15 H15 0.9500 .
C16 C17 1.385(4) .
C16 H16 0.9500 .
C17 C18 1.390(3) .
C17 C20 1.494(3) .
C18 C19 1.391(4) .
C18 H18 0.9500 .
C19 H19 0.9500 .
C20 O6 1.239(3) .
C20 O5 1.284(3) .
N3 C22 1.479(4) .
N3 C21 1.481(4) .
N3 C23 1.483(4) .
C21 C22 1.547(4) 4_665
C21 H21A 0.9900 .
C21 H21B 0.9900 .
C22 C21 1.547(4) 4_665
C22 H22A 0.9900 .
C22 H22B 0.9900 .
C23 C23 1.542(5) 4_665
C23 H23A 0.9900 .
C23 H23B 0.9900 .
N4 C24 1.482(3) .
N4 C26 1.486(3) .
N4 C25 1.487(3) .
C24 C24 1.537(5) 4_565
C24 H24A 0.9900 .
C24 H24B 0.9900 .
C25 C26 1.538(4) 4_565
C25 H25A 0.9900 .
C25 H25B 0.9900 .
C26 C25 1.538(4) 4_565
C26 H26A 0.9900 .
C26 H26B 0.9900 .
O7 H7A 0.85(4) .
O7 H7B 0.81(4) .
